data_1552128
loop_
_publ_author_name
'Isoda, Kyosuke'
'Takahashi, Hinako'
'Mutoh, Yuichiro'
'Hoshino, Norihisa'
'Akutagawa, Tomoyuki'

_publ_section_title
;
 One-dimensional single-helix coordination polymer self-assembled by a
 crown-ether appended-N-heteroacene radical anion.
;
_journal_issue 35
_journal_name_full 'Dalton transactions (Cambridge, England : 2003)'
_journal_page_first 13125
_journal_page_last 13129
_journal_paper_doi 10.1039/c9dt02797a
_journal_volume 48
_journal_year 2019
_chemical_formula_sum 'C53 H70 Mg2 N6'
_chemical_formula_weight 839.77
_space_group_crystal_system triclinic
_space_group_IT_number 2
_space_group_name_Hall '-P 1'
_space_group_name_H-M_alt 'P -1'
_symmetry_space_group_name_Hall '-P 1'
_symmetry_space_group_name_H-M 'P -1'
_atom_sites_solution_hydrogens geom
_audit_creation_method SHELXL-2016/6
_audit_update_record
;
2019-04-14 deposited with the CCDC.    2019-07-23 downloaded from the CCDC.
;
_cell_angle_alpha 86.539(2)
_cell_angle_beta 79.620(2)
_cell_angle_gamma 72.556(2)
_cell_formula_units_Z 4
_cell_length_a 12.7134(9)
_cell_length_b 12.8099(10)
_cell_length_c 33.101(3)
_cell_measurement_reflns_used 4403
_cell_measurement_temperature 123(2)
_cell_measurement_theta_max 20.45
_cell_measurement_theta_min 2.19
_cell_volume 5058.5(7)
_computing_cell_refinement 'CrysAlisPro 1.171.39.46 (Rigaku OD, 2018)'
_computing_data_collection 'CrysAlisPro 1.171.39.46 (Rigaku OD, 2018)'
_computing_data_reduction 'CrysAlisPro 1.171.39.46 (Rigaku OD, 2018)'
_computing_molecular_graphics xseed
_computing_publication_material Ciftab
_computing_structure_refinement 'SHELXL-2016/6 (Sheldrick, 2016)'
_computing_structure_solution 'SHELXT 2014/5 (Sheldrick, 2014)'
_diffrn_ambient_temperature 123(2)
_diffrn_measured_fraction_theta_full 0.998
_diffrn_measured_fraction_theta_max 0.994
_diffrn_measurement_device_type 'XtaLAB Synergy, Dualflex, HyPix'
_diffrn_radiation_type MoK\a
_diffrn_radiation_wavelength 0.71073
_diffrn_reflns_av_R_equivalents 0.1419
_diffrn_reflns_av_unetI/netI 0.2024
_diffrn_reflns_Laue_measured_fraction_full 0.998
_diffrn_reflns_Laue_measured_fraction_max 0.994
_diffrn_reflns_limit_h_max 15
_diffrn_reflns_limit_h_min -13
_diffrn_reflns_limit_k_max 15
_diffrn_reflns_limit_k_min -15
_diffrn_reflns_limit_l_max 40
_diffrn_reflns_limit_l_min -40
_diffrn_reflns_number 69207
_diffrn_reflns_point_group_measured_fraction_full 0.998
_diffrn_reflns_point_group_measured_fraction_max 0.994
_diffrn_reflns_theta_full 25.242
_diffrn_reflns_theta_max 26.103
_diffrn_reflns_theta_min 2.944
_diffrn_source 'micro-focus sealed X-ray tube'
_exptl_absorpt_coefficient_mu 0.087
_exptl_absorpt_correction_T_max 0.9896
_exptl_absorpt_correction_T_min 0.9862
_exptl_absorpt_correction_type multi-scan
_exptl_absorpt_process_details
;
CrysAlisPro 1.171.39.46 (Rigaku Oxford Diffraction, 2018)
Empirical absorption correction using spherical harmonics,
 implemented in SCALE3 ABSPACK scaling algorithm.
;
_exptl_crystal_colour red
_exptl_crystal_density_diffrn 1.103
_exptl_crystal_description block
_exptl_crystal_F_000 1816
_exptl_crystal_size_max 0.160
_exptl_crystal_size_mid 0.130
_exptl_crystal_size_min 0.120
_refine_diff_density_max 0.268
_refine_diff_density_min -0.275
_refine_diff_density_rms 0.062
_refine_ls_extinction_method none
_refine_ls_goodness_of_fit_ref 1.001
_refine_ls_hydrogen_treatment constr
_refine_ls_matrix_type full
_refine_ls_number_parameters 1139
_refine_ls_number_reflns 19989
_refine_ls_number_restraints 0
_refine_ls_restrained_S_all 1.001
_refine_ls_R_factor_all 0.1980
_refine_ls_R_factor_gt 0.0741
_refine_ls_shift/su_max 0.001
_refine_ls_shift/su_mean 0.000
_refine_ls_structure_factor_coef Fsqd
_refine_ls_weighting_details 'w=1/[\s^2^(Fo^2^)+(0.0441P)^2^+0.3044P] where P=(Fo^2^+2Fc^2^)/3'
_refine_ls_weighting_scheme calc
_refine_ls_wR_factor_gt 0.1133
_refine_ls_wR_factor_ref 0.1460
_reflns_Friedel_coverage 0.000
_reflns_number_gt 9256
_reflns_number_total 19989
_reflns_threshold_expression 'I > 2\s(I)'
_cod_data_source_file c9dt02797a2.cif
_cod_data_source_block Cj1355
_cod_depositor_comments 'Adding full bibliography for 1552127--1552128.cif.'
_cod_original_cell_volume 5058.6(7)
_cod_database_code 1552128
_shelx_shelxl_version_number 2016/6
_shelx_space_group_comment
;
The symmetry employed for this shelxl refinement is uniquely defined
by the following loop, which should always be used as a source of
symmetry information in preference to the above space-group names.
They are only intended as comments.
;
_shelx_estimated_absorpt_t_min 0.986
_shelx_estimated_absorpt_t_max 0.990

loop_
_space_group_symop_operation_xyz
'x, y, z'
'-x, -y, -z'

loop_
_atom_site_label
_atom_site_type_symbol
_atom_site_fract_x
_atom_site_fract_y
_atom_site_fract_z
_atom_site_U_iso_or_equiv
_atom_site_adp_type
_atom_site_occupancy
_atom_site_site_symmetry_order
_atom_site_calc_flag
_atom_site_refinement_flags_posn
_atom_site_refinement_flags_adp
Mg1 Mg 0.48661(9) 0.62624(9) 0.63884(3) 0.0184(3) Uani 1 1 d . .
N1 N 0.3918(2) 0.5572(2) 0.68611(8) 0.0184(7) Uani 1 1 d . .
C1 C 0.2791(3) 0.5453(3) 0.75406(10) 0.0308(10) Uani 1 1 d . .
H27A H 0.313852 0.466984 0.758224 0.046 Uiso 1 1 calc R U
H27B H 0.211121 0.555833 0.742352 0.046 Uiso 1 1 calc R U
H27C H 0.259833 0.583010 0.780474 0.046 Uiso 1 1 calc R U
Mg2 Mg 0.67342(9) 0.49912(9) 0.57627(3) 0.0204(3) Uani 1 1 d . .
N2 N 0.5350(2) 0.6997(2) 0.68502(8) 0.0173(7) Uani 1 1 d . .
C2 C 0.3603(3) 0.5918(3) 0.72493(11) 0.0223(9) Uani 1 1 d . .
Mg3 Mg 1.03890(9) 0.20537(9) 0.86038(3) 0.0201(3) Uani 1 1 d . .
N3 N 0.3158(2) 0.7756(2) 0.57659(8) 0.0189(7) Uani 1 1 d . .
C3 C 0.3988(3) 0.6687(3) 0.74165(10) 0.0225(9) Uani 1 1 d . .
H25 H 0.361086 0.694662 0.768232 0.027 Uiso 1 1 calc R U
Mg4 Mg 0.83523(9) 0.15600(9) 0.90708(3) 0.0232(3) Uani 1 1 d . .
N4 N 0.2626(2) 0.8433(2) 0.63633(8) 0.0186(7) Uani 1 1 d . .
C4 C 0.4862(3) 0.7124(3) 0.72419(11) 0.0220(9) Uani 1 1 d . .
N5 N 0.7986(2) 0.3475(2) 0.57205(8) 0.0181(7) Uani 1 1 d . .
C5 C 0.5243(3) 0.7758(3) 0.75311(10) 0.0275(9) Uani 1 1 d . .
H28A H 0.465375 0.798979 0.777102 0.041 Uiso 1 1 calc R U
H28B H 0.539441 0.840343 0.738823 0.041 Uiso 1 1 calc R U
H28C H 0.592546 0.728934 0.762059 0.041 Uiso 1 1 calc R U
N6 N 0.7447(2) 0.5382(2) 0.51679(8) 0.0185(7) Uani 1 1 d . .
C6 C 0.3618(3) 0.4642(3) 0.67602(10) 0.0190(8) Uani 1 1 d . .
N7 N 1.1600(2) 0.1039(2) 0.81621(8) 0.0194(7) Uani 1 1 d . .
C7 C 0.2678(3) 0.4754(3) 0.65807(10) 0.0206(9) Uani 1 1 d . .
N8 N 1.0036(2) 0.3264(2) 0.81474(8) 0.0187(7) Uani 1 1 d . .
C8 C 0.2450(3) 0.3825(3) 0.64758(10) 0.0253(9) Uani 1 1 d . .
H31 H 0.180706 0.390825 0.635407 0.030 Uiso 1 1 calc R U
N9 N 1.1806(2) 0.2090(2) 0.93495(9) 0.0203(7) Uani 1 1 d . .
C9 C 0.3120(3) 0.2778(3) 0.65408(10) 0.0237(9) Uani 1 1 d . .
N10 N 1.2485(2) 0.2895(2) 0.88345(9) 0.0204(7) Uani 1 1 d . .
C10 C 0.4055(3) 0.2685(3) 0.67175(11) 0.0271(9) Uani 1 1 d . .
H33 H 0.453246 0.197506 0.676210 0.033 Uiso 1 1 calc R U
N11 N 0.7358(2) 0.2154(2) 0.96350(8) 0.0221(7) Uani 1 1 d . .
C11 C 0.4319(3) 0.3590(3) 0.68317(10) 0.0212(9) Uani 1 1 d . .
N12 N 0.7299(2) 0.0589(2) 0.90336(8) 0.0213(7) Uani 1 1 d . .
C12 C 0.1892(3) 0.5874(3) 0.65097(12) 0.0344(10) Uani 1 1 d . .
H35A H 0.170170 0.630638 0.676112 0.052 Uiso 1 1 calc R U
H35B H 0.120731 0.579274 0.643628 0.052 Uiso 1 1 calc R U
H35C H 0.225738 0.624748 0.628591 0.052 Uiso 1 1 calc R U
C13 C 0.2805(3) 0.1790(3) 0.64375(11) 0.0356(10) Uani 1 1 d . .
H36A H 0.223303 0.165679 0.665823 0.053 Uiso 1 1 calc R U
H36B H 0.346867 0.114891 0.640787 0.053 Uiso 1 1 calc R U
H36C H 0.250992 0.192440 0.617923 0.053 Uiso 1 1 calc R U
C14 C 0.5322(3) 0.3460(3) 0.70315(11) 0.0327(10) Uani 1 1 d . .
H37A H 0.588179 0.371603 0.684274 0.049 Uiso 1 1 calc R U
H37B H 0.564261 0.268651 0.709845 0.049 Uiso 1 1 calc R U
H37C H 0.509529 0.389182 0.728384 0.049 Uiso 1 1 calc R U
C15 C 0.6365(3) 0.7290(3) 0.67327(10) 0.0183(8) Uani 1 1 d . .
C16 C 0.7383(3) 0.6545(3) 0.67974(10) 0.0193(8) Uani 1 1 d . .
C17 C 0.8372(3) 0.6806(3) 0.66587(11) 0.0256(9) Uani 1 1 d . .
H40 H 0.906143 0.630012 0.670224 0.031 Uiso 1 1 calc R U
C18 C 0.8378(3) 0.7784(3) 0.64587(11) 0.0261(9) Uani 1 1 d . .
C19 C 0.7370(3) 0.8510(3) 0.64019(11) 0.0251(9) Uani 1 1 d . .
H42 H 0.736616 0.918956 0.626898 0.030 Uiso 1 1 calc R U
C20 C 0.6360(3) 0.8286(3) 0.65320(10) 0.0221(9) Uani 1 1 d . .
C21 C 0.7396(3) 0.5467(3) 0.70145(11) 0.0256(9) Uani 1 1 d . .
H44A H 0.697494 0.560806 0.729432 0.038 Uiso 1 1 calc R U
H44B H 0.817044 0.503640 0.702574 0.038 Uiso 1 1 calc R U
H44C H 0.705054 0.506009 0.686408 0.038 Uiso 1 1 calc R U
C22 C 0.9464(3) 0.8057(3) 0.63001(13) 0.0401(11) Uani 1 1 d . .
H45A H 0.989479 0.797520 0.652354 0.060 Uiso 1 1 calc R U
H45B H 0.929518 0.881258 0.619775 0.060 Uiso 1 1 calc R U
H45C H 0.990216 0.755818 0.607666 0.060 Uiso 1 1 calc R U
C23 C 0.5267(3) 0.9104(3) 0.64653(12) 0.0326(10) Uani 1 1 d . .
H46A H 0.491522 0.878823 0.628347 0.049 Uiso 1 1 calc R U
H46B H 0.541090 0.977072 0.633942 0.049 Uiso 1 1 calc R U
H46C H 0.476634 0.928266 0.672991 0.049 Uiso 1 1 calc R U
C24 C 0.3451(3) 0.7608(3) 0.61461(10) 0.0186(8) Uani 1 1 d . .
C25 C 0.3790(3) 0.7091(3) 0.54108(10) 0.0289(10) Uani 1 1 d . .
H51A H 0.408131 0.755239 0.520020 0.043 Uiso 1 1 calc R U
H51B H 0.329982 0.676327 0.529911 0.043 Uiso 1 1 calc R U
H51C H 0.441504 0.651030 0.549414 0.043 Uiso 1 1 calc R U
C26 C 0.1726(3) 0.8929(3) 0.53607(11) 0.0321(10) Uani 1 1 d . .
H52A H 0.104380 0.954703 0.541357 0.048 Uiso 1 1 calc R U
H52B H 0.154879 0.830393 0.526390 0.048 Uiso 1 1 calc R U
H52C H 0.227712 0.913856 0.515066 0.048 Uiso 1 1 calc R U
C27 C 0.2197(3) 0.8621(3) 0.57475(11) 0.0196(8) Uani 1 1 d . .
C28 C 0.1858(3) 0.9050(3) 0.61258(11) 0.0212(9) Uani 1 1 d . .
C29 C 0.0910(3) 1.0016(3) 0.62930(11) 0.0287(10) Uani 1 1 d . .
H53A H 0.120721 1.059350 0.636151 0.043 Uiso 1 1 calc R U
H53B H 0.047422 0.979642 0.654077 0.043 Uiso 1 1 calc R U
H53C H 0.042793 1.029017 0.608632 0.043 Uiso 1 1 calc R U
C30 C 0.2517(3) 0.8604(3) 0.67983(10) 0.0309(10) Uani 1 1 d . .
H50A H 0.182048 0.848000 0.694220 0.046 Uiso 1 1 calc R U
H50B H 0.250439 0.935648 0.684487 0.046 Uiso 1 1 calc R U
H50C H 0.315393 0.809175 0.690291 0.046 Uiso 1 1 calc R U
C31 C 0.9582(3) 0.1947(3) 0.54115(10) 0.0262(9) Uani 1 1 d . .
H4A H 1.004174 0.175665 0.514003 0.039 Uiso 1 1 calc R U
H4B H 0.917848 0.140553 0.549598 0.039 Uiso 1 1 calc R U
H4C H 1.006390 0.195193 0.561101 0.039 Uiso 1 1 calc R U
C32 C 0.8745(3) 0.3076(3) 0.53920(10) 0.0187(8) Uani 1 1 d . .
C33 C 0.8864(3) 0.3641(3) 0.50213(10) 0.0220(9) Uani 1 1 d . .
H2 H 0.938502 0.323037 0.480285 0.026 Uiso 1 1 calc R U
C34 C 0.8321(3) 0.4733(3) 0.49249(10) 0.0203(9) Uani 1 1 d . .
C35 C 0.8839(3) 0.5167(3) 0.45282(10) 0.0308(10) Uani 1 1 d . .
H5A H 0.924368 0.566330 0.459008 0.046 Uiso 1 1 calc R U
H5B H 0.824951 0.556337 0.437372 0.046 Uiso 1 1 calc R U
H5C H 0.936094 0.455468 0.436384 0.046 Uiso 1 1 calc R U
C36 C 0.8061(3) 0.2803(3) 0.60884(10) 0.0170(8) Uani 1 1 d . .
C37 C 0.8754(3) 0.2922(3) 0.63569(10) 0.0202(9) Uani 1 1 d . .
C38 C 0.8827(3) 0.2261(3) 0.67060(10) 0.0215(9) Uani 1 1 d . .
H10 H 0.929527 0.233449 0.688959 0.026 Uiso 1 1 calc R U
C39 C 0.8242(3) 0.1502(3) 0.67943(11) 0.0242(9) Uani 1 1 d . .
C40 C 0.7548(3) 0.1419(3) 0.65254(10) 0.0224(9) Uani 1 1 d . .
H8 H 0.713659 0.090301 0.658374 0.027 Uiso 1 1 calc R U
C41 C 0.7437(3) 0.2063(3) 0.61753(11) 0.0215(9) Uani 1 1 d . .
C42 C 0.9425(3) 0.3714(3) 0.62631(11) 0.0299(10) Uani 1 1 d . .
H14A H 1.002614 0.344768 0.602979 0.045 Uiso 1 1 calc R U
H14B H 0.974855 0.378345 0.650367 0.045 Uiso 1 1 calc R U
H14C H 0.893814 0.442986 0.619445 0.045 Uiso 1 1 calc R U
C43 C 0.8337(3) 0.0784(3) 0.71742(11) 0.0394(11) Uani 1 1 d . .
H13A H 0.773105 0.112512 0.739691 0.059 Uiso 1 1 calc R U
H13B H 0.905979 0.069721 0.725790 0.059 Uiso 1 1 calc R U
H13C H 0.828142 0.006473 0.711370 0.059 Uiso 1 1 calc R U
C44 C 0.6669(3) 0.1957(3) 0.58946(11) 0.0351(10) Uani 1 1 d . .
H12A H 0.605459 0.263851 0.589775 0.053 Uiso 1 1 calc R U
H12B H 0.636297 0.135046 0.598844 0.053 Uiso 1 1 calc R U
H12C H 0.708690 0.181450 0.561452 0.053 Uiso 1 1 calc R U
C45 C 0.7032(3) 0.6492(3) 0.50211(10) 0.0179(8) Uani 1 1 d . .
C46 C 0.6312(3) 0.6732(3) 0.47331(10) 0.0195(8) Uani 1 1 d . .
C47 C 0.5968(3) 0.7804(3) 0.45901(10) 0.0215(9) Uani 1 1 d . .
H19 H 0.548752 0.797121 0.439110 0.026 Uiso 1 1 calc R U
C48 C 0.6299(3) 0.8635(3) 0.47271(11) 0.0225(9) Uani 1 1 d . .
C49 C 0.6985(3) 0.8372(3) 0.50231(10) 0.0237(9) Uani 1 1 d . .
H17 H 0.720752 0.893551 0.512572 0.028 Uiso 1 1 calc R U
C50 C 0.7359(3) 0.7314(3) 0.51751(10) 0.0201(8) Uani 1 1 d . .
C51 C 0.5928(3) 0.5854(3) 0.45760(11) 0.0288(10) Uani 1 1 d . .
H23A H 0.657533 0.529913 0.443155 0.043 Uiso 1 1 calc R U
H23B H 0.540498 0.617944 0.438666 0.043 Uiso 1 1 calc R U
H23C H 0.555196 0.551218 0.480757 0.043 Uiso 1 1 calc R U
C52 C 0.5946(3) 0.9785(3) 0.45514(11) 0.0331(10) Uani 1 1 d . .
H22A H 0.591859 1.031428 0.475765 0.050 Uiso 1 1 calc R U
H22B H 0.520349 0.993242 0.447614 0.050 Uiso 1 1 calc R U
H22C H 0.648672 0.985034 0.430705 0.050 Uiso 1 1 calc R U
C53 C 0.8119(3) 0.7055(3) 0.54904(11) 0.0317(10) Uani 1 1 d . .
H21A H 0.771811 0.685843 0.575121 0.048 Uiso 1 1 calc R U
H21B H 0.835553 0.769732 0.552996 0.048 Uiso 1 1 calc R U
H21C H 0.877828 0.644031 0.539555 0.048 Uiso 1 1 calc R U
C54 C 1.3062(3) 0.0596(3) 0.75495(10) 0.0288(9) Uani 1 1 d . .
H81A H 1.326066 0.094595 0.728726 0.043 Uiso 1 1 calc R U
H81B H 1.287715 -0.006843 0.749811 0.043 Uiso 1 1 calc R U
H81C H 1.369554 0.040456 0.769787 0.043 Uiso 1 1 calc R U
C55 C 1.2058(3) 0.1380(3) 0.78055(11) 0.0211(9) Uani 1 1 d . .
C56 C 1.1652(3) 0.2436(3) 0.76404(10) 0.0208(9) Uani 1 1 d . .
H78 H 1.210272 0.260453 0.739879 0.025 Uiso 1 1 calc R U
C57 C 1.0674(3) 0.3272(3) 0.77841(11) 0.0206(9) Uani 1 1 d . .
C58 C 1.0356(3) 0.4235(3) 0.74906(10) 0.0292(10) Uani 1 1 d . .
H80A H 1.096006 0.416086 0.725415 0.044 Uiso 1 1 calc R U
H80B H 1.023602 0.491986 0.763315 0.044 Uiso 1 1 calc R U
H80C H 0.966645 0.424179 0.739573 0.044 Uiso 1 1 calc R U
C59 C 1.1945(3) -0.0111(3) 0.82666(10) 0.0190(8) Uani 1 1 d . .
C60 C 1.2782(3) -0.0555(3) 0.84995(10) 0.0220(9) Uani 1 1 d . .
C61 C 1.2979(3) -0.1640(3) 0.86239(10) 0.0256(9) Uani 1 1 d . .
H84 H 1.353987 -0.193930 0.878828 0.031 Uiso 1 1 calc R U
C62 C 1.2394(3) -0.2305(3) 0.85188(11) 0.0247(9) Uani 1 1 d . .
C63 C 1.1593(3) -0.1850(3) 0.82727(10) 0.0243(9) Uani 1 1 d . .
H86 H 1.119755 -0.229727 0.818855 0.029 Uiso 1 1 calc R U
C64 C 1.1351(3) -0.0767(3) 0.81455(10) 0.0208(9) Uani 1 1 d . .
C65 C 1.3513(3) 0.0095(3) 0.86063(12) 0.0347(10) Uani 1 1 d . .
H88A H 1.429918 -0.028230 0.850104 0.052 Uiso 1 1 calc R U
H88B H 1.340623 0.016284 0.890529 0.052 Uiso 1 1 calc R U
H88C H 1.330423 0.082587 0.848157 0.052 Uiso 1 1 calc R U
C66 C 1.2652(3) -0.3490(3) 0.86544(11) 0.0366(11) Uani 1 1 d . .
H89A H 1.326641 -0.393979 0.845699 0.055 Uiso 1 1 calc R U
H89B H 1.198635 -0.373498 0.866779 0.055 Uiso 1 1 calc R U
H89C H 1.287084 -0.356437 0.892629 0.055 Uiso 1 1 calc R U
C67 C 1.0469(3) -0.0294(3) 0.78789(11) 0.0294(10) Uani 1 1 d . .
H90A H 0.983596 0.025277 0.803510 0.044 Uiso 1 1 calc R U
H90B H 1.020949 -0.088043 0.779373 0.044 Uiso 1 1 calc R U
H90C H 1.078872 0.005331 0.763535 0.044 Uiso 1 1 calc R U
C68 C 0.8986(3) 0.4109(3) 0.82333(10) 0.0208(9) Uani 1 1 d . .
C69 C 0.8047(3) 0.3997(3) 0.80995(11) 0.0270(9) Uani 1 1 d . .
C70 C 0.7016(3) 0.4813(3) 0.82062(11) 0.0328(10) Uani 1 1 d . .
H93 H 0.637187 0.474253 0.811597 0.039 Uiso 1 1 calc R U
C71 C 0.6914(3) 0.5705(3) 0.84363(12) 0.0329(10) Uani 1 1 d . .
C72 C 0.7857(3) 0.5796(3) 0.85637(11) 0.0325(10) Uani 1 1 d . .
H95 H 0.779708 0.641150 0.872236 0.039 Uiso 1 1 calc R U
C73 C 0.8894(3) 0.5013(3) 0.84666(11) 0.0245(9) Uani 1 1 d . .
C74 C 0.8117(3) 0.3024(3) 0.78511(12) 0.0355(10) Uani 1 1 d . .
H97A H 0.867529 0.298008 0.760155 0.053 Uiso 1 1 calc R U
H97B H 0.738529 0.310437 0.777564 0.053 Uiso 1 1 calc R U
H97C H 0.833440 0.235440 0.801448 0.053 Uiso 1 1 calc R U
C75 C 0.5794(3) 0.6558(3) 0.85559(12) 0.0553(14) Uani 1 1 d . .
H98A H 0.549062 0.644862 0.884385 0.083 Uiso 1 1 calc R U
H98B H 0.527480 0.648657 0.838085 0.083 Uiso 1 1 calc R U
H98C H 0.589209 0.728992 0.852053 0.083 Uiso 1 1 calc R U
C76 C 0.9907(3) 0.5146(3) 0.86072(12) 0.0387(11) Uani 1 1 d . .
H99A H 1.025983 0.448511 0.875564 0.058 Uiso 1 1 calc R U
H99B H 0.968132 0.577862 0.878940 0.058 Uiso 1 1 calc R U
H99C H 1.044133 0.526005 0.836811 0.058 Uiso 1 1 calc R U
C77 C 1.1645(3) 0.2423(3) 0.89617(11) 0.0215(9) Uani 1 1 d . .
C78 C 1.1136(3) 0.1508(3) 0.96201(11) 0.0328(10) Uani 1 1 d . .
H10G H 1.074798 0.195183 0.986347 0.049 Uiso 1 1 calc R U
H10H H 1.162403 0.081032 0.970443 0.049 Uiso 1 1 calc R U
H10I H 1.058550 0.136784 0.947492 0.049 Uiso 1 1 calc R U
C79 C 1.2982(3) 0.2116(3) 0.98822(11) 0.0345(10) Uani 1 1 d . .
H10J H 1.362830 0.236523 0.990141 0.052 Uiso 1 1 calc R U
H10K H 1.316422 0.132619 0.993564 0.052 Uiso 1 1 calc R U
H10L H 1.234167 0.250000 1.008553 0.052 Uiso 1 1 calc R U
C80 C 1.2695(3) 0.2353(3) 0.94610(11) 0.0226(9) Uani 1 1 d . .
C81 C 1.3130(3) 0.2867(3) 0.91359(11) 0.0238(9) Uani 1 1 d . .
C82 C 1.4036(3) 0.3403(3) 0.90902(12) 0.0337(10) Uani 1 1 d . .
H10D H 1.370452 0.419953 0.910138 0.051 Uiso 1 1 calc R U
H10E H 1.453042 0.320129 0.882568 0.051 Uiso 1 1 calc R U
H10F H 1.446805 0.316171 0.931335 0.051 Uiso 1 1 calc R U
C83 C 1.2721(3) 0.3336(3) 0.84236(10) 0.0278(9) Uani 1 1 d . .
H10A H 1.347958 0.293617 0.829239 0.042 Uiso 1 1 calc R U
H10B H 1.266283 0.411249 0.844211 0.042 Uiso 1 1 calc R U
H10C H 1.218022 0.325583 0.825997 0.042 Uiso 1 1 calc R U
C84 C 0.5805(3) 0.2445(3) 1.02266(11) 0.0336(10) Uani 1 1 d . .
H58A H 0.547096 0.322630 1.017544 0.050 Uiso 1 1 calc R U
H58B H 0.630951 0.235675 1.042612 0.050 Uiso 1 1 calc R U
H58C H 0.521178 0.211066 1.033604 0.050 Uiso 1 1 calc R U
C85 C 0.6460(3) 0.1891(3) 0.98271(11) 0.0231(9) Uani 1 1 d . .
C86 C 0.6061(3) 0.1096(3) 0.96770(11) 0.0254(9) Uani 1 1 d . .
H55 H 0.543421 0.095349 0.984875 0.031 Uiso 1 1 calc R U
C87 C 0.6447(3) 0.0489(3) 0.93150(11) 0.0230(9) Uani 1 1 d . .
C88 C 0.5834(3) -0.0333(3) 0.92608(11) 0.0299(10) Uani 1 1 d . .
H57A H 0.634785 -0.107595 0.926171 0.045 Uiso 1 1 calc R U
H57B H 0.555653 -0.019314 0.899908 0.045 Uiso 1 1 calc R U
H57C H 0.520183 -0.025952 0.948681 0.045 Uiso 1 1 calc R U
C89 C 0.7731(3) 0.2895(3) 0.98422(10) 0.0224(9) Uani 1 1 d . .
C90 C 0.8420(3) 0.2478(3) 1.01369(11) 0.0249(9) Uani 1 1 d . .
C91 C 0.8830(3) 0.3188(3) 1.03188(11) 0.0314(10) Uani 1 1 d . .
H61 H 0.929832 0.290646 1.051789 0.038 Uiso 1 1 calc R U
C92 C 0.8583(3) 0.4285(3) 1.02213(11) 0.0286(10) Uani 1 1 d . .
C93 C 0.7899(3) 0.4677(3) 0.99271(11) 0.0309(10) Uani 1 1 d . .
H63 H 0.772311 0.543056 0.985459 0.037 Uiso 1 1 calc R U
C94 C 0.7465(3) 0.4003(3) 0.97365(11) 0.0250(9) Uani 1 1 d . .
C95 C 0.8714(3) 0.1284(3) 1.02527(11) 0.0331(10) Uani 1 1 d . .
H65A H 0.804989 0.112042 1.040896 0.050 Uiso 1 1 calc R U
H65B H 0.930417 0.111472 1.042133 0.050 Uiso 1 1 calc R U
H65C H 0.897937 0.084058 1.000320 0.050 Uiso 1 1 calc R U
C96 C 0.9047(3) 0.5019(3) 1.04308(12) 0.0424(11) Uani 1 1 d . .
H66A H 0.898018 0.570452 1.027529 0.064 Uiso 1 1 calc R U
H66B H 0.983649 0.465195 1.044353 0.064 Uiso 1 1 calc R U
H66C H 0.862565 0.517685 1.070988 0.064 Uiso 1 1 calc R U
C97 C 0.6707(3) 0.4455(3) 0.94243(12) 0.0390(11) Uani 1 1 d . .
H67A H 0.706946 0.412469 0.915610 0.058 Uiso 1 1 calc R U
H67B H 0.656069 0.525039 0.940353 0.058 Uiso 1 1 calc R U
H67C H 0.599830 0.428257 0.951075 0.058 Uiso 1 1 calc R U
C98 C 0.7555(3) -0.0102(3) 0.86774(10) 0.0212(9) Uani 1 1 d . .
C99 C 0.6970(3) 0.0226(3) 0.83483(11) 0.0250(9) Uani 1 1 d . .
C100 C 0.7202(3) -0.0483(3) 0.80239(11) 0.0284(9) Uani 1 1 d . .
H72 H 0.678876 -0.027078 0.780513 0.034 Uiso 1 1 calc R U
C101 C 0.8019(3) -0.1498(3) 0.80043(11) 0.0267(9) Uani 1 1 d . .
C102 C 0.8599(3) -0.1779(3) 0.83293(11) 0.0271(9) Uani 1 1 d . .
H70 H 0.916822 -0.245983 0.832123 0.032 Uiso 1 1 calc R U
C103 C 0.8387(3) -0.1112(3) 0.86654(11) 0.0239(9) Uani 1 1 d . .
C104 C 0.6086(3) 0.1318(3) 0.83565(11) 0.0349(10) Uani 1 1 d . .
H76A H 0.584423 0.146275 0.808839 0.052 Uiso 1 1 calc R U
H76B H 0.639494 0.189480 0.841723 0.052 Uiso 1 1 calc R U
H76C H 0.544385 0.130764 0.856909 0.052 Uiso 1 1 calc R U
C105 C 0.8277(3) -0.2246(3) 0.76444(11) 0.0425(11) Uani 1 1 d . .
H75A H 0.905868 -0.236769 0.751273 0.064 Uiso 1 1 calc R U
H75B H 0.778404 -0.191238 0.744621 0.064 Uiso 1 1 calc R U
H75C H 0.815787 -0.294813 0.773944 0.064 Uiso 1 1 calc R U
C106 C 0.9032(3) -0.1465(3) 0.90181(11) 0.0343(10) Uani 1 1 d . .
H74A H 0.950558 -0.222338 0.897696 0.052 Uiso 1 1 calc R U
H74B H 0.850550 -0.141175 0.927701 0.052 Uiso 1 1 calc R U
H74C H 0.950218 -0.098801 0.902815 0.052 Uiso 1 1 calc R U

loop_
_atom_site_aniso_label
_atom_site_aniso_U_11
_atom_site_aniso_U_22
_atom_site_aniso_U_33
_atom_site_aniso_U_23
_atom_site_aniso_U_13
_atom_site_aniso_U_12
Mg1 0.0180(7) 0.0191(7) 0.0162(7) 0.0001(5) -0.0018(5) -0.0031(5)
N1 0.0179(16) 0.0204(17) 0.0158(17) -0.0003(14) -0.0017(13) -0.0047(13)
C1 0.036(2) 0.036(2) 0.020(2) -0.0032(19) 0.0063(18) -0.016(2)
Mg2 0.0212(7) 0.0191(7) 0.0183(7) 0.0022(5) -0.0015(5) -0.0037(5)
N2 0.0140(16) 0.0196(16) 0.0178(17) 0.0005(13) -0.0029(13) -0.0042(13)
C2 0.021(2) 0.023(2) 0.021(2) 0.0038(18) -0.0042(17) -0.0028(17)
Mg3 0.0215(7) 0.0197(7) 0.0179(7) -0.0016(5) -0.0002(5) -0.0061(5)
N3 0.0227(17) 0.0157(16) 0.0170(17) -0.0019(13) -0.0015(14) -0.0044(14)
C3 0.021(2) 0.026(2) 0.016(2) -0.0040(17) 0.0005(17) -0.0019(18)
Mg4 0.0246(7) 0.0276(7) 0.0195(7) -0.0024(6) -0.0001(6) -0.0124(6)
N4 0.0183(17) 0.0189(17) 0.0182(17) -0.0033(14) -0.0018(14) -0.0048(14)
C4 0.019(2) 0.023(2) 0.020(2) -0.0040(17) -0.0061(17) 0.0029(17)
N5 0.0188(17) 0.0164(16) 0.0165(17) 0.0034(13) -0.0019(13) -0.0024(13)
C5 0.030(2) 0.031(2) 0.021(2) -0.0053(18) -0.0038(18) -0.0084(18)
N6 0.0188(17) 0.0198(17) 0.0144(16) 0.0041(13) -0.0023(14) -0.0030(14)
C6 0.018(2) 0.026(2) 0.0103(19) 0.0015(16) 0.0048(16) -0.0065(17)
N7 0.0193(17) 0.0189(17) 0.0207(18) -0.0011(14) -0.0029(14) -0.0068(14)
C7 0.020(2) 0.025(2) 0.016(2) 0.0025(17) 0.0009(17) -0.0078(17)
N8 0.0179(17) 0.0213(17) 0.0161(17) -0.0005(14) -0.0001(13) -0.0062(14)
C8 0.025(2) 0.040(3) 0.015(2) 0.0036(18) -0.0026(17) -0.016(2)
N9 0.0209(17) 0.0193(17) 0.0215(18) 0.0019(14) -0.0025(14) -0.0082(14)
C9 0.027(2) 0.029(2) 0.015(2) -0.0049(17) 0.0044(17) -0.0117(19)
N10 0.0207(17) 0.0206(17) 0.0205(18) 0.0026(14) -0.0033(14) -0.0078(14)
C10 0.024(2) 0.024(2) 0.027(2) 0.0011(18) 0.0036(18) -0.0042(18)
N11 0.0244(18) 0.0253(18) 0.0204(18) -0.0011(14) -0.0027(14) -0.0134(15)
C11 0.019(2) 0.023(2) 0.019(2) 0.0005(17) -0.0006(17) -0.0048(17)
N12 0.0215(17) 0.0280(18) 0.0165(17) 0.0004(14) -0.0015(14) -0.0115(14)
C12 0.028(2) 0.034(2) 0.042(3) 0.006(2) -0.013(2) -0.0085(19)
C13 0.045(3) 0.037(2) 0.030(2) -0.001(2) -0.002(2) -0.022(2)
C14 0.030(2) 0.025(2) 0.039(3) 0.0031(19) -0.008(2) -0.0015(18)
C15 0.021(2) 0.017(2) 0.017(2) -0.0057(16) -0.0047(16) -0.0047(17)
C16 0.025(2) 0.021(2) 0.014(2) -0.0034(16) -0.0055(17) -0.0063(18)
C17 0.021(2) 0.027(2) 0.031(2) -0.0055(19) -0.0093(18) -0.0057(18)
C18 0.023(2) 0.028(2) 0.030(2) -0.0065(19) -0.0043(18) -0.0112(19)
C19 0.033(2) 0.014(2) 0.029(2) -0.0032(17) -0.0003(19) -0.0114(19)
C20 0.022(2) 0.019(2) 0.024(2) -0.0037(17) -0.0062(17) -0.0029(17)
C21 0.021(2) 0.024(2) 0.031(2) 0.0021(18) -0.0061(18) -0.0038(17)
C22 0.029(2) 0.036(3) 0.057(3) 0.001(2) -0.004(2) -0.015(2)
C23 0.029(2) 0.023(2) 0.043(3) 0.0059(19) -0.006(2) -0.0050(18)
C24 0.019(2) 0.023(2) 0.015(2) -0.0020(17) 0.0025(16) -0.0118(17)
C25 0.036(2) 0.022(2) 0.024(2) -0.0008(18) -0.0047(19) -0.0030(18)
C26 0.036(2) 0.027(2) 0.035(3) 0.0006(19) -0.017(2) -0.0046(19)
C27 0.020(2) 0.015(2) 0.024(2) 0.0025(17) -0.0064(17) -0.0047(17)
C28 0.017(2) 0.016(2) 0.030(2) 0.0018(18) -0.0073(18) -0.0026(17)
C29 0.025(2) 0.020(2) 0.040(3) -0.0029(19) -0.0094(19) -0.0015(18)
C30 0.028(2) 0.034(2) 0.024(2) -0.0054(19) -0.0037(18) 0.0016(19)
C31 0.030(2) 0.020(2) 0.022(2) 0.0017(17) -0.0027(18) 0.0014(17)
C32 0.022(2) 0.016(2) 0.019(2) 0.0009(17) -0.0041(17) -0.0058(17)
C33 0.023(2) 0.021(2) 0.017(2) 0.0013(17) 0.0018(17) -0.0017(17)
C34 0.018(2) 0.027(2) 0.016(2) 0.0074(17) -0.0033(17) -0.0077(17)
C35 0.036(2) 0.030(2) 0.019(2) 0.0068(18) 0.0035(18) -0.0050(19)
C36 0.016(2) 0.0134(19) 0.015(2) 0.0002(16) 0.0033(16) 0.0018(16)
C37 0.019(2) 0.021(2) 0.018(2) -0.0013(17) -0.0028(17) -0.0029(17)
C38 0.019(2) 0.029(2) 0.014(2) -0.0035(17) -0.0040(16) -0.0012(18)
C39 0.029(2) 0.018(2) 0.019(2) 0.0024(17) -0.0008(18) 0.0011(18)
C40 0.025(2) 0.019(2) 0.023(2) 0.0015(17) 0.0014(18) -0.0088(17)
C41 0.023(2) 0.021(2) 0.020(2) 0.0022(17) -0.0079(17) -0.0034(17)
C42 0.031(2) 0.039(2) 0.023(2) -0.0009(19) 0.0008(18) -0.018(2)
C43 0.056(3) 0.029(2) 0.029(2) 0.008(2) -0.003(2) -0.010(2)
C44 0.041(3) 0.037(2) 0.033(3) 0.007(2) -0.010(2) -0.018(2)
C45 0.019(2) 0.019(2) 0.012(2) 0.0046(16) 0.0018(16) -0.0029(16)
C46 0.022(2) 0.018(2) 0.017(2) -0.0006(16) 0.0008(17) -0.0049(17)
C47 0.018(2) 0.024(2) 0.020(2) 0.0037(17) -0.0036(17) -0.0042(17)
C48 0.021(2) 0.019(2) 0.025(2) 0.0026(17) 0.0012(18) -0.0057(17)
C49 0.025(2) 0.020(2) 0.026(2) -0.0049(18) -0.0003(18) -0.0079(17)
C50 0.018(2) 0.023(2) 0.017(2) -0.0007(17) -0.0017(16) -0.0028(17)
C51 0.036(2) 0.023(2) 0.032(2) 0.0031(18) -0.0126(19) -0.0114(18)
C52 0.037(2) 0.022(2) 0.038(3) 0.0057(19) -0.006(2) -0.0069(19)
C53 0.031(2) 0.036(2) 0.032(2) -0.0025(19) -0.007(2) -0.0134(19)
C54 0.031(2) 0.032(2) 0.022(2) -0.0069(18) 0.0019(18) -0.0090(19)
C55 0.017(2) 0.028(2) 0.019(2) -0.0060(18) -0.0026(17) -0.0075(17)
C56 0.023(2) 0.023(2) 0.016(2) -0.0003(17) 0.0021(17) -0.0079(18)
C57 0.021(2) 0.022(2) 0.022(2) 0.0016(17) -0.0044(17) -0.0113(18)
C58 0.027(2) 0.033(2) 0.024(2) 0.0082(19) -0.0019(18) -0.0074(18)
C59 0.022(2) 0.020(2) 0.013(2) -0.0049(16) 0.0009(16) -0.0025(17)
C60 0.019(2) 0.022(2) 0.021(2) -0.0074(17) -0.0053(17) 0.0018(17)
C61 0.024(2) 0.031(2) 0.017(2) -0.0058(18) -0.0051(17) 0.0007(19)
C62 0.025(2) 0.022(2) 0.019(2) -0.0023(18) 0.0021(18) 0.0007(18)
C63 0.021(2) 0.023(2) 0.029(2) -0.0089(18) 0.0001(18) -0.0091(17)
C64 0.017(2) 0.021(2) 0.021(2) -0.0025(17) -0.0040(17) -0.0008(17)
C65 0.026(2) 0.034(2) 0.044(3) -0.008(2) -0.016(2) -0.0008(19)
C66 0.037(2) 0.034(2) 0.030(2) 0.003(2) 0.001(2) -0.002(2)
C67 0.034(2) 0.029(2) 0.028(2) -0.0040(18) -0.0094(19) -0.0098(19)
C68 0.018(2) 0.023(2) 0.020(2) 0.0037(17) 0.0002(17) -0.0071(18)
C69 0.031(2) 0.032(2) 0.018(2) 0.0052(18) -0.0048(18) -0.010(2)
C70 0.019(2) 0.051(3) 0.027(2) 0.011(2) -0.0072(19) -0.006(2)
C71 0.028(2) 0.035(3) 0.024(2) 0.008(2) 0.0029(19) 0.002(2)
C72 0.037(3) 0.021(2) 0.033(3) 0.0004(19) -0.003(2) 0.000(2)
C73 0.027(2) 0.019(2) 0.025(2) 0.0046(18) -0.0029(18) -0.0047(18)
C74 0.024(2) 0.047(3) 0.039(3) -0.004(2) -0.0076(19) -0.014(2)
C75 0.038(3) 0.066(3) 0.038(3) 0.013(2) 0.001(2) 0.014(2)
C76 0.045(3) 0.022(2) 0.048(3) -0.009(2) -0.015(2) -0.003(2)
C77 0.024(2) 0.018(2) 0.022(2) -0.0025(17) -0.0012(17) -0.0057(17)
C78 0.040(3) 0.036(2) 0.029(2) 0.009(2) -0.007(2) -0.021(2)
C79 0.036(2) 0.039(3) 0.030(3) 0.001(2) -0.013(2) -0.010(2)
C80 0.023(2) 0.022(2) 0.024(2) 0.0005(18) -0.0088(18) -0.0063(17)
C81 0.023(2) 0.023(2) 0.026(2) 0.0003(18) -0.0070(19) -0.0080(18)
C82 0.032(2) 0.032(2) 0.040(3) 0.004(2) -0.009(2) -0.0139(19)
C83 0.026(2) 0.035(2) 0.023(2) 0.0030(19) -0.0011(18) -0.0116(18)
C84 0.033(2) 0.041(3) 0.027(2) -0.005(2) 0.0030(19) -0.015(2)
C85 0.025(2) 0.025(2) 0.017(2) 0.0010(17) -0.0032(18) -0.0037(18)
C86 0.027(2) 0.038(2) 0.019(2) 0.0006(18) -0.0006(17) -0.0217(19)
C87 0.025(2) 0.029(2) 0.019(2) 0.0034(18) -0.0089(18) -0.0122(18)
C88 0.031(2) 0.041(2) 0.026(2) -0.0022(19) -0.0021(18) -0.025(2)
C89 0.026(2) 0.026(2) 0.015(2) -0.0049(17) 0.0027(17) -0.0108(18)
C90 0.024(2) 0.024(2) 0.026(2) -0.0027(18) -0.0019(18) -0.0065(18)
C91 0.029(2) 0.039(3) 0.025(2) -0.008(2) -0.0111(19) -0.003(2)
C92 0.025(2) 0.029(2) 0.031(2) -0.0101(19) -0.0063(19) -0.0047(19)
C93 0.032(2) 0.021(2) 0.038(3) -0.0062(19) 0.002(2) -0.0079(19)
C94 0.028(2) 0.027(2) 0.023(2) 0.0001(18) -0.0053(18) -0.0112(18)
C95 0.037(2) 0.031(2) 0.031(2) 0.0003(19) -0.008(2) -0.0074(19)
C96 0.042(3) 0.039(3) 0.051(3) -0.019(2) -0.015(2) -0.011(2)
C97 0.049(3) 0.030(2) 0.042(3) 0.008(2) -0.016(2) -0.014(2)
C98 0.025(2) 0.026(2) 0.018(2) -0.0010(17) 0.0005(17) -0.0177(18)
C99 0.026(2) 0.034(2) 0.021(2) 0.0056(19) -0.0084(18) -0.0157(19)
C100 0.035(2) 0.037(3) 0.022(2) 0.0032(19) -0.0112(19) -0.022(2)
C101 0.033(2) 0.038(3) 0.017(2) -0.0070(19) -0.0004(19) -0.022(2)
C102 0.030(2) 0.026(2) 0.027(2) -0.0025(19) 0.0008(19) -0.0141(18)
C103 0.028(2) 0.029(2) 0.020(2) -0.0008(18) -0.0058(18) -0.0143(19)
C104 0.037(2) 0.039(3) 0.030(2) 0.007(2) -0.009(2) -0.013(2)
C105 0.045(3) 0.057(3) 0.031(3) -0.013(2) -0.003(2) -0.023(2)
C106 0.035(2) 0.037(2) 0.031(2) -0.001(2) -0.010(2) -0.007(2)

loop_
_atom_type_symbol
_atom_type_description
_atom_type_scat_dispersion_real
_atom_type_scat_dispersion_imag
_atom_type_scat_source
C C 0.0033 0.0016 'International Tables Vol C Tables 4.2.6.8 and 6.1.1.4'
N N 0.0061 0.0033 'International Tables Vol C Tables 4.2.6.8 and 6.1.1.4'
Mg Mg 0.0486 0.0363 'International Tables Vol C Tables 4.2.6.8 and 6.1.1.4'
H H 0.0000 0.0000 'International Tables Vol C Tables 4.2.6.8 and 6.1.1.4'

loop_
_geom_angle_atom_site_label_1
_geom_angle_atom_site_label_2
_geom_angle_atom_site_label_3
_geom_angle
N2 Mg1 N1 87.89(11)
N2 Mg1 C24 106.29(11)
N1 Mg1 C24 100.44(11)
N2 Mg1 Mg2 115.50(8)
N1 Mg1 Mg2 125.09(9)
C24 Mg1 Mg2 116.91(9)
C2 N1 C6 117.4(3)
C2 N1 Mg1 125.2(2)
C6 N1 Mg1 117.4(2)
N5 Mg2 N6 88.77(11)
N5 Mg2 Mg1 138.17(9)
N6 Mg2 Mg1 132.80(9)
C4 N2 C15 117.6(3)
C4 N2 Mg1 126.5(2)
C15 N2 Mg1 115.7(2)
N1 C2 C3 124.6(3)
N1 C2 C1 119.4(3)
C3 C2 C1 116.0(3)
N7 Mg3 N8 89.04(11)
N7 Mg3 C77 96.12(12)
N8 Mg3 C77 108.60(12)
N7 Mg3 Mg4 125.71(9)
N8 Mg3 Mg4 113.33(9)
C77 Mg3 Mg4 119.23(10)
C24 N3 C27 113.2(3)
C24 N3 C25 123.9(3)
C27 N3 C25 122.9(3)
C2 C3 C4 128.5(3)
N11 Mg4 N12 88.54(12)
N11 Mg4 Mg3 130.88(9)
N12 Mg4 Mg3 140.57(9)
C24 N4 C28 112.9(3)
C24 N4 C30 124.0(3)
C28 N4 C30 123.1(3)
N2 C4 C3 123.6(3)
N2 C4 C5 120.5(3)
C3 C4 C5 115.9(3)
C32 N5 C36 116.0(2)
C32 N5 Mg2 126.7(2)
C36 N5 Mg2 117.3(2)
C34 N6 C45 115.7(3)
C34 N6 Mg2 126.2(2)
C45 N6 Mg2 117.7(2)
C7 C6 C11 119.6(3)
C7 C6 N1 121.7(3)
C11 C6 N1 118.6(3)
C55 N7 C59 119.3(3)
C55 N7 Mg3 125.0(2)
C59 N7 Mg3 115.7(2)
C8 C7 C6 119.2(3)
C8 C7 C12 119.8(3)
C6 C7 C12 120.9(3)
C57 N8 C68 118.3(3)
C57 N8 Mg3 125.2(2)
C68 N8 Mg3 116.5(2)
C7 C8 C9 122.7(3)
C77 N9 C80 112.7(3)
C77 N9 C78 124.3(3)
C80 N9 C78 122.9(3)
C8 C9 C10 117.2(3)
C8 C9 C13 120.5(3)
C10 C9 C13 122.3(3)
C77 N10 C81 112.8(3)
C77 N10 C83 124.2(3)
C81 N10 C83 123.0(3)
C9 C10 C11 122.5(3)
C85 N11 C89 116.9(3)
C85 N11 Mg4 127.6(2)
C89 N11 Mg4 115.4(2)
C10 C11 C6 118.7(3)
C10 C11 C14 121.2(3)
C6 C11 C14 120.1(3)
C87 N12 C98 115.2(3)
C87 N12 Mg4 127.0(2)
C98 N12 Mg4 117.7(2)
C20 C15 C16 119.6(3)
C20 C15 N2 120.6(3)
C16 C15 N2 119.7(3)
C17 C16 C15 119.3(3)
C17 C16 C21 120.8(3)
C15 C16 C21 119.9(3)
C18 C17 C16 121.7(3)
C19 C18 C17 118.3(3)
C19 C18 C22 120.2(3)
C17 C18 C22 121.5(3)
C18 C19 C20 122.3(3)
C19 C20 C15 118.8(3)
C19 C20 C23 120.9(3)
C15 C20 C23 120.2(3)
N3 C24 N4 101.5(3)
N3 C24 Mg1 130.2(2)
N4 C24 Mg1 128.1(2)
C28 C27 N3 106.4(3)
C28 C27 C26 131.4(3)
N3 C27 C26 122.2(3)
C27 C28 N4 106.1(3)
C27 C28 C29 131.5(3)
N4 C28 C29 122.3(3)
N5 C32 C33 124.3(3)
N5 C32 C31 119.9(3)
C33 C32 C31 115.8(3)
C32 C33 C34 129.2(3)
N6 C34 C33 124.1(3)
N6 C34 C35 120.7(3)
C33 C34 C35 115.2(3)
C41 C36 C37 120.9(3)
C41 C36 N5 120.1(3)
C37 C36 N5 119.1(3)
C38 C37 C36 118.3(3)
C38 C37 C42 120.9(3)
C36 C37 C42 120.8(3)
C39 C38 C37 122.1(3)
C38 C39 C40 118.1(3)
C38 C39 C43 121.5(3)
C40 C39 C43 120.4(3)
C41 C40 C39 122.1(3)
C40 C41 C36 118.4(3)
C40 C41 C44 120.6(3)
C36 C41 C44 121.0(3)
C50 C45 C46 120.9(3)
C50 C45 N6 118.7(3)
C46 C45 N6 120.5(3)
C47 C46 C45 118.4(3)
C47 C46 C51 120.6(3)
C45 C46 C51 121.0(3)
C48 C47 C46 122.4(3)
C47 C48 C49 117.5(3)
C47 C48 C52 121.0(3)
C49 C48 C52 121.5(3)
C48 C49 C50 122.4(3)
C49 C50 C45 118.3(3)
C49 C50 C53 120.9(3)
C45 C50 C53 120.7(3)
N7 C55 C56 123.9(3)
N7 C55 C54 119.3(3)
C56 C55 C54 116.8(3)
C57 C56 C55 128.9(3)
N8 C57 C56 124.4(3)
N8 C57 C58 119.9(3)
C56 C57 C58 115.7(3)
C60 C59 C64 120.2(3)
C60 C59 N7 122.3(3)
C64 C59 N7 117.3(3)
C61 C60 C59 118.6(3)
C61 C60 C65 119.3(3)
C59 C60 C65 122.1(3)
C62 C61 C60 122.8(3)
C61 C62 C63 117.2(3)
C61 C62 C66 121.0(3)
C63 C62 C66 121.8(3)
C64 C63 C62 122.4(3)
C63 C64 C59 118.7(3)
C63 C64 C67 121.1(3)
C59 C64 C67 120.2(3)
C69 C68 C73 120.0(3)
C69 C68 N8 119.8(3)
C73 C68 N8 120.1(3)
C68 C69 C70 118.5(3)
C68 C69 C74 121.3(3)
C70 C69 C74 120.2(3)
C71 C70 C69 122.0(4)
C70 C71 C72 118.2(3)
C70 C71 C75 121.2(4)
C72 C71 C75 120.6(4)
C71 C72 C73 122.0(4)
C72 C73 C68 119.2(3)
C72 C73 C76 120.5(3)
C68 C73 C76 120.3(3)
N9 C77 N10 102.1(3)
N9 C77 Mg3 126.8(2)
N10 C77 Mg3 130.7(2)
C81 C80 N9 106.8(3)
C81 C80 C79 131.4(3)
N9 C80 C79 121.7(3)
C80 C81 N10 105.6(3)
C80 C81 C82 130.5(3)
N10 C81 C82 123.7(3)
N11 C85 C86 122.9(3)
N11 C85 C84 120.6(3)
C86 C85 C84 116.5(3)
C87 C86 C85 129.9(3)
N12 C87 C86 123.8(3)
N12 C87 C88 120.7(3)
C86 C87 C88 115.5(3)
C94 C89 C90 120.3(3)
C94 C89 N11 120.6(3)
C90 C89 N11 119.0(3)
C91 C90 C89 118.7(3)
C91 C90 C95 120.5(3)
C89 C90 C95 120.8(3)
C92 C91 C90 122.4(3)
C91 C92 C93 117.7(3)
C91 C92 C96 120.1(3)
C93 C92 C96 122.3(3)
C94 C93 C92 122.2(3)
C93 C94 C89 118.7(3)
C93 C94 C97 121.1(3)
C89 C94 C97 120.3(3)
C103 C98 C99 120.0(3)
C103 C98 N12 119.4(3)
C99 C98 N12 120.6(3)
C100 C99 C98 118.6(3)
C100 C99 C104 121.1(3)
C98 C99 C104 120.3(3)
C99 C100 C101 122.7(3)
C102 C101 C100 116.9(3)
C102 C101 C105 121.1(3)
C100 C101 C105 121.9(3)
C103 C102 C101 122.8(3)
C102 C103 C98 118.9(3)
C102 C103 C106 120.9(3)
C98 C103 C106 120.2(3)

loop_
_geom_bond_atom_site_label_1
_geom_bond_atom_site_label_2
_geom_bond_distance
Mg1 N2 2.112(3)
Mg1 N1 2.115(3)
Mg1 C24 2.312(3)
Mg1 Mg2 2.9830(16)
N1 C2 1.336(4)
N1 C6 1.428(4)
C1 C2 1.514(4)
Mg2 N5 2.104(3)
Mg2 N6 2.111(3)
N2 C4 1.329(4)
N2 C15 1.431(4)
C2 C3 1.403(5)
Mg3 N7 2.101(3)
Mg3 N8 2.106(3)
Mg3 C77 2.319(4)
Mg3 Mg4 2.9858(16)
N3 C24 1.363(4)
N3 C27 1.389(4)
N3 C25 1.457(4)
C3 C4 1.408(5)
Mg4 N11 2.100(3)
Mg4 N12 2.105(3)
N4 C24 1.375(4)
N4 C28 1.391(4)
N4 C30 1.445(4)
C4 C5 1.519(4)
N5 C32 1.330(4)
N5 C36 1.449(4)
N6 C34 1.333(4)
N6 C45 1.447(4)
C6 C7 1.395(4)
C6 C11 1.409(4)
N7 C55 1.329(4)
N7 C59 1.445(4)
C7 C8 1.384(4)
C7 C12 1.516(4)
N8 C57 1.325(4)
N8 C68 1.438(4)
C8 C9 1.384(4)
N9 C77 1.359(4)
N9 C80 1.386(4)
N9 C78 1.452(4)
C9 C10 1.387(4)
C9 C13 1.511(5)
N10 C77 1.370(4)
N10 C81 1.394(4)
N10 C83 1.456(4)
C10 C11 1.390(5)
N11 C85 1.329(4)
N11 C89 1.435(4)
C11 C14 1.502(4)
N12 C87 1.328(4)
N12 C98 1.447(4)
C15 C20 1.401(4)
C15 C16 1.403(4)
C16 C17 1.389(5)
C16 C21 1.514(4)
C17 C18 1.383(5)
C18 C19 1.376(4)
C18 C22 1.519(5)
C19 C20 1.388(5)
C20 C23 1.512(4)
C26 C27 1.492(4)
C27 C28 1.343(4)
C28 C29 1.496(4)
C31 C32 1.523(4)
C32 C33 1.394(4)
C33 C34 1.408(4)
C34 C35 1.512(4)
C36 C41 1.396(4)
C36 C37 1.402(4)
C37 C38 1.391(4)
C37 C42 1.496(4)
C38 C39 1.380(5)
C39 C40 1.391(5)
C39 C43 1.513(4)
C40 C41 1.385(4)
C41 C44 1.502(4)
C45 C50 1.395(4)
C45 C46 1.397(4)
C46 C47 1.392(4)
C46 C51 1.506(4)
C47 C48 1.383(4)
C48 C49 1.388(4)
C48 C52 1.517(4)
C49 C50 1.391(4)
C50 C53 1.504(4)
C54 C55 1.517(4)
C55 C56 1.410(4)
C56 C57 1.404(4)
C57 C58 1.525(4)
C59 C60 1.389(4)
C59 C64 1.403(4)
C60 C61 1.388(4)
C60 C65 1.516(5)
C61 C62 1.381(5)
C62 C63 1.387(4)
C62 C66 1.512(4)
C63 C64 1.384(4)
C64 C67 1.513(4)
C68 C69 1.394(5)
C68 C73 1.395(5)
C69 C70 1.411(5)
C69 C74 1.506(5)
C70 C71 1.373(5)
C71 C72 1.378(5)
C71 C75 1.515(5)
C72 C73 1.394(5)
C73 C76 1.503(5)
C79 C80 1.495(4)
C80 C81 1.348(5)
C81 C82 1.490(5)
C84 C85 1.519(4)
C85 C86 1.415(5)
C86 C87 1.398(5)
C87 C88 1.521(4)
C89 C94 1.395(4)
C89 C90 1.403(4)
C90 C91 1.387(5)
C90 C95 1.504(4)
C91 C92 1.377(5)
C92 C93 1.393(5)
C92 C96 1.507(5)
C93 C94 1.387(5)
C94 C97 1.512(4)
C98 C103 1.401(4)
C98 C99 1.402(4)
C99 C100 1.380(5)
C99 C104 1.508(5)
C100 C101 1.396(5)
C101 C102 1.382(4)
C101 C105 1.502(5)
C102 C103 1.381(4)
C103 C106 1.517(4)
